data_4307165
loop_
_publ_author_name
'Glen P. A. Yap'
'Fernando Jove'
'Juan Urbano'
'Eleuterio Alvarez'
'Swiatoslaw Trofimenko'
'M. Mar D\'iaz-Requejo'
'Pedro J. P\'erez'

_publ_section_title
;
Unusual Polybrominated Polypyrazolylborates and Their Copper(I)
Complexes: Synthesis, Characterization, and Catalytic Activity
;
_journal_name_full 'Inorganic Chemistry'
_journal_page_first 780
_journal_page_last 787
_journal_paper_doi 10.1021/ic061714z
_journal_volume 46
_journal_year 2007
_chemical_formula_sum 'C27.5 H16.5 B Br6 Cl1.5 N6 Tl'
_chemical_formula_weight 1178.78
_chemical_name_systematic
; 
 ? 
;
_space_group_IT_number 147
_symmetry_cell_setting trigonal
_symmetry_space_group_name_Hall '-P 3'
_symmetry_space_group_name_H-M 'P -3'
_atom_sites_solution_hydrogens geom
_atom_sites_solution_primary direct
_atom_sites_solution_secondary difmap
_audit_creation_method SHELXL-97
_cell_angle_alpha 90.00
_cell_angle_beta 90.00
_cell_angle_gamma 120.00
_cell_formula_units_Z 2
_cell_length_a 13.300(4)
_cell_length_b 13.300(4)
_cell_length_c 11.247(7)
_cell_measurement_reflns_used 858
_cell_measurement_temperature 120(2)
_cell_measurement_theta_max 19.90
_cell_measurement_theta_min 2.53
_cell_volume 1722.9(13)
_computing_cell_refinement 'SHELXTL, Sheldrick (2001)'
_computing_data_collection 'SMART, Bruker (2002)'
_computing_data_reduction 'SHELXTL, Sheldrick (2001)'
_computing_molecular_graphics 'SHELXTL, Sheldrick (2001)'
_computing_publication_material 'SHELXTL, Sheldrick (2001)'
_computing_structure_refinement 'SHELXL-97 (Sheldrick, 1997)'
_computing_structure_solution 'SHELXS-97 (Sheldrick, 1990)'
_diffrn_ambient_temperature 120(2)
_diffrn_detector_area_resol_mean 836.6
_diffrn_measured_fraction_theta_full 0.996
_diffrn_measured_fraction_theta_max 0.996
_diffrn_measurement_device_type 'Bruker AXS APEX diffractometer'
_diffrn_measurement_method \w
_diffrn_radiation_monochromator graphite
_diffrn_radiation_source 'fine-focus sealed tube'
_diffrn_radiation_type MoK\a
_diffrn_radiation_wavelength 0.71073
_diffrn_reflns_av_R_equivalents 0.0650
_diffrn_reflns_av_sigmaI/netI 0.0385
_diffrn_reflns_limit_h_max 16
_diffrn_reflns_limit_h_min -16
_diffrn_reflns_limit_k_max 16
_diffrn_reflns_limit_k_min -16
_diffrn_reflns_limit_l_max 13
_diffrn_reflns_limit_l_min -13
_diffrn_reflns_number 17803
_diffrn_reflns_theta_full 26.00
_diffrn_reflns_theta_max 26.00
_diffrn_reflns_theta_min 1.81
_diffrn_standards_decay_% <1
_exptl_absorpt_coefficient_mu 11.790
_exptl_absorpt_correction_T_max 0.5548
_exptl_absorpt_correction_T_min 0.1472
_exptl_absorpt_correction_type multi-scan
_exptl_absorpt_process_details 'SADABS, Sheldrick (2003)'
_exptl_crystal_colour colorless
_exptl_crystal_density_diffrn 2.272
_exptl_crystal_density_method 'not measured'
_exptl_crystal_description plates
_exptl_crystal_F_000 1090
_exptl_crystal_size_max 0.25
_exptl_crystal_size_mid 0.10
_exptl_crystal_size_min 0.05
_platon_squeeze_details
; 
PLATON Reference : Spek, A.L. (2003), J.Appl.Cryst. 36, 7-13
Void space analysis consistent with one molecule of
cocrytsallized chloroform solvent.
;
_refine_diff_density_max 0.575
_refine_diff_density_min -0.948
_refine_diff_density_rms 0.110
_refine_ls_extinction_method none
_refine_ls_goodness_of_fit_ref 1.056
_refine_ls_hydrogen_treatment constr
_refine_ls_matrix_type full
_refine_ls_number_parameters 120
_refine_ls_number_reflns 2265
_refine_ls_number_restraints 11
_refine_ls_restrained_S_all 1.053
_refine_ls_R_factor_all 0.0411
_refine_ls_R_factor_gt 0.0309
_refine_ls_shift/su_max 0.000
_refine_ls_shift/su_mean 0.000
_refine_ls_structure_factor_coef Fsqd
_refine_ls_weighting_details 'calc w=1/[\s^2^(Fo^2^)+(0.0246P)^2^+0.5507P] where P=(Fo^2^+2Fc^2^)/3'
_refine_ls_weighting_scheme calc
_refine_ls_wR_factor_gt 0.0605
_refine_ls_wR_factor_ref 0.0629
_reflns_number_gt 1919
_reflns_number_total 2265
_reflns_threshold_expression >2sigma(I)
_cod_data_source_file ic061714zsi20060910_125226.cif
_cod_data_source_block compound1_(local_labelling_jert053)
_cod_depositor_comments
;
The following automatic conversions were performed:
'_symmetry_cell_setting' value 'Trigonal' changed to 'trigonal' according
to '/home/saulius/struct/CIF-dictionaries/cif_core.dic' dictionary named
'cif_core.dic' version 2.4.1 from 2010-06-29.

Automatic conversion script
Id: cif_fix_enum 1527 2010-12-29 10:47:43Z saulius 
;
_cod_original_cell_volume 1723.0(13)
_cod_original_formula_sum 'C27.50 H16.50 B Br6 Cl1.50 N6 Tl'
_cod_database_code 4307165

loop_
_symmetry_equiv_pos_as_xyz
'x, y, z'
'-y, x-y, z'
'-x+y, -x, z'
'-x, -y, -z'
'y, -x+y, -z'
'x-y, x, -z'

loop_
_atom_site_label
_atom_site_type_symbol
_atom_site_fract_x
_atom_site_fract_y
_atom_site_fract_z
_atom_site_U_iso_or_equiv
_atom_site_adp_type
_atom_site_occupancy
_atom_site_symmetry_multiplicity
_atom_site_calc_flag
_atom_site_refinement_flags
_atom_site_disorder_assembly
_atom_site_disorder_group
Tl Tl 0.6667 0.3333 0.33477(3) 0.03151(11) Uani 1 3 d S . .
B B 0.6667 0.3333 0.6664(8) 0.026(2) Uani 1 3 d S . .
H1 H 0.6667 0.3333 0.769(6) 0.031 Uiso 1 3 d S . .
N1 N 0.8086(3) 0.3549(3) 0.5043(3) 0.0274(9) Uani 1 1 d . . .
N2 N 0.7777(3) 0.3351(3) 0.6221(3) 0.0266(9) Uani 1 1 d . A .
Br2 Br 0.97938(4) 0.36941(4) 0.35043(4) 0.03504(14) Uani 1 1 d . . .
Br3 Br 1.07300(5) 0.32231(6) 0.63810(5) 0.05084(18) Uani 1 1 d . . .
C1 C 0.9053(4) 0.3504(4) 0.4971(4) 0.0269(10) Uani 1 1 d . . .
C2 C 0.9390(4) 0.3288(4) 0.6054(4) 0.0299(11) Uani 1 1 d . A .
C3 C 0.8554(4) 0.3198(4) 0.6851(4) 0.0272(10) Uani 1 1 d . . .
C4 C 0.8499(4) 0.2992(4) 0.8149(3) 0.0297(12) Uani 0.741(4) 1 d PGD A 1
C5 C 0.8394(4) 0.1953(4) 0.8541(4) 0.0416(17) Uani 0.741(4) 1 d PGD A 1
H5A H 0.8384 0.1412 0.7984 0.050 Uiso 0.741(4) 1 calc PR A 1
C6 C 0.8303(5) 0.1706(4) 0.9751(4) 0.056(2) Uani 0.741(4) 1 d PGD A 1
H6A H 0.8231 0.0995 1.0019 0.068 Uiso 0.741(4) 1 calc PR A 1
C7 C 0.8317(5) 0.2498(4) 1.0567(3) 0.0513(16) Uani 0.741(4) 1 d PGD A 1
H7A H 0.8255 0.2329 1.1393 0.062 Uiso 0.741(4) 1 calc PR A 1
C8 C 0.8422(4) 0.3537(4) 1.0174(3) 0.0463(19) Uani 0.741(4) 1 d PGD A 1
H8A H 0.8432 0.4078 1.0732 0.056 Uiso 0.741(4) 1 calc PR A 1
C9 C 0.8513(4) 0.3784(3) 0.8965(4) 0.0383(16) Uani 0.741(4) 1 d PGD A 1
H9A H 0.8585 0.4494 0.8696 0.046 Uiso 0.741(4) 1 calc PR A 1
C4A C 0.8359(12) 0.2835(11) 0.8128(8) 0.0297(12) Uani 0.259(4) 1 d PGD A 2
C5A C 0.7314(10) 0.1968(11) 0.8593(10) 0.0416(17) Uani 0.259(4) 1 d PGD A 2
H5AA H 0.6674 0.1526 0.8080 0.050 Uiso 0.259(4) 1 calc PR A 2
C6A C 0.7207(10) 0.1746(11) 0.9808(11) 0.056(2) Uani 0.259(4) 1 d PGD A 2
H6AA H 0.6493 0.1153 1.0125 0.068 Uiso 0.259(4) 1 calc PR A 2
C7A C 0.8144(13) 0.2392(13) 1.0558(8) 0.0513(16) Uani 0.259(4) 1 d PGD A 2
H7AA H 0.8070 0.2240 1.1388 0.062 Uiso 0.259(4) 1 calc PR A 2
C8A C 0.9189(11) 0.3259(12) 1.0093(10) 0.0463(19) Uani 0.259(4) 1 d PGD A 2
H8AA H 0.9829 0.3700 1.0605 0.056 Uiso 0.259(4) 1 calc PR A 2
C9A C 0.9296(9) 0.3481(11) 0.8878(11) 0.0383(16) Uani 0.259(4) 1 d PGD A 2
H9AA H 1.0010 0.4074 0.8560 0.046 Uiso 0.259(4) 1 calc PR A 2

loop_
_atom_site_aniso_label
_atom_site_aniso_U_11
_atom_site_aniso_U_22
_atom_site_aniso_U_33
_atom_site_aniso_U_23
_atom_site_aniso_U_13
_atom_site_aniso_U_12
Tl 0.03691(14) 0.03691(14) 0.02071(17) 0.000 0.000 0.01846(7)
B 0.030(3) 0.030(3) 0.019(4) 0.000 0.000 0.0149(16)
N1 0.028(2) 0.031(2) 0.0191(19) 0.0002(16) 0.0020(16) 0.0112(18)
N2 0.032(2) 0.036(2) 0.0152(18) 0.0015(16) 0.0014(16) 0.0191(19)
Br2 0.0304(3) 0.0352(3) 0.0290(3) 0.0003(2) 0.0074(2) 0.0085(2)
Br3 0.0346(3) 0.0823(5) 0.0425(3) 0.0017(3) -0.0030(2) 0.0343(3)
C1 0.027(2) 0.025(2) 0.023(2) -0.001(2) 0.004(2) 0.009(2)
C2 0.025(2) 0.031(3) 0.026(2) -0.001(2) -0.004(2) 0.009(2)
C3 0.030(3) 0.026(3) 0.025(2) 0.004(2) -0.004(2) 0.014(2)
C4 0.027(3) 0.030(3) 0.026(3) -0.002(2) -0.005(2) 0.010(2)
C5 0.059(5) 0.040(4) 0.027(3) 0.002(3) -0.011(3) 0.025(4)
C6 0.089(6) 0.046(4) 0.042(4) 0.014(3) -0.010(4) 0.040(5)
C7 0.064(5) 0.057(4) 0.025(3) 0.005(3) -0.012(3) 0.025(4)
C8 0.056(5) 0.044(4) 0.025(3) 0.003(3) -0.007(3) 0.015(4)
C9 0.042(4) 0.032(4) 0.031(3) 0.004(3) -0.005(3) 0.011(3)
C4A 0.027(3) 0.030(3) 0.026(3) -0.002(2) -0.005(2) 0.010(2)
C5A 0.059(5) 0.040(4) 0.027(3) 0.002(3) -0.011(3) 0.025(4)
C6A 0.089(6) 0.046(4) 0.042(4) 0.014(3) -0.010(4) 0.040(5)
C7A 0.064(5) 0.057(4) 0.025(3) 0.005(3) -0.012(3) 0.025(4)
C8A 0.056(5) 0.044(4) 0.025(3) 0.003(3) -0.007(3) 0.015(4)
C9A 0.042(4) 0.032(4) 0.031(3) 0.004(3) -0.005(3) 0.011(3)

loop_
_atom_type_symbol
_atom_type_description
_atom_type_scat_dispersion_real
_atom_type_scat_dispersion_imag
_atom_type_scat_source
C C 0.0033 0.0016 'International Tables Vol C Tables 4.2.6.8 and 6.1.1.4'
H H 0.0000 0.0000 'International Tables Vol C Tables 4.2.6.8 and 6.1.1.4'
B B 0.0013 0.0007 'International Tables Vol C Tables 4.2.6.8 and 6.1.1.4'
N N 0.0061 0.0033 'International Tables Vol C Tables 4.2.6.8 and 6.1.1.4'
Br Br -0.2901 2.4595 'International Tables Vol C Tables 4.2.6.8 and 6.1.1.4'
Tl Tl -2.8358 9.6688 'International Tables Vol C Tables 4.2.6.8 and 6.1.1.4'
Cl Cl 0.1484 0.1585 'International Tables Vol C Tables 4.2.6.8 and 6.1.1.4'

loop_
_geom_angle_atom_site_label_1
_geom_angle_atom_site_label_2
_geom_angle_atom_site_label_3
_geom_angle
_geom_angle_site_symmetry_1
_geom_angle_site_symmetry_3
_geom_angle_publ_flag
N1 Tl N1 71.98(13) . 3_665 ?
N1 Tl N1 71.98(13) . 2_655 ?
N1 Tl N1 71.98(13) 3_665 2_655 ?
H1 B N2 108.8(3) . . ?
H1 B N2 108.8(3) . 3_665 ?
N2 B N2 110.2(3) . 3_665 ?
H1 B N2 108.8(3) . 2_655 ?
N2 B N2 110.2(3) . 2_655 ?
N2 B N2 110.2(3) 3_665 2_655 ?
C1 N1 N2 104.8(3) . . ?
C1 N1 Tl 128.4(3) . . ?
N2 N1 Tl 123.8(3) . . ?
C3 N2 N1 110.9(4) . . ?
C3 N2 B 128.7(4) . . ?
N1 N2 B 120.3(4) . . ?
N1 C1 C2 112.4(4) . . ?
N1 C1 Br2 120.5(3) . . ?
C2 C1 Br2 127.1(4) . . ?
C1 C2 C3 105.0(4) . . ?
C1 C2 Br3 127.1(3) . . ?
C3 C2 Br3 127.8(3) . . ?
N2 C3 C2 106.8(4) . . ?
N2 C3 C4 125.1(4) . . ?
C2 C3 C4 128.1(4) . . ?
N2 C3 C4A 122.0(6) . . ?
C2 C3 C4A 130.6(7) . . ?
C5 C4 C9 120.0 . . ?
C5 C4 C3 118.0(3) . . ?
C9 C4 C3 122.0(3) . . ?
C6 C5 C4 120.0 . . ?
C5 C6 C7 120.0 . . ?
C8 C7 C6 120.0 . . ?
C9 C8 C7 120.0 . . ?
C8 C9 C4 120.0 . . ?
C5A C4A C9A 120.0 . . ?
C5A C4A C3 124.7(8) . . ?
C9A C4A C3 115.2(8) . . ?
C4A C5A C6A 120.0 . . ?
C5A C6A C7A 120.0 . . ?
C8A C7A C6A 120.0 . . ?
C7A C8A C9A 120.0 . . ?
C8A C9A C4A 120.0 . . ?

loop_
_geom_bond_atom_site_label_1
_geom_bond_atom_site_label_2
_geom_bond_distance
_geom_bond_site_symmetry_2
_geom_bond_publ_flag
Tl N1 2.596(4) . ?
Tl N1 2.596(4) 3_665 ?
Tl N1 2.596(4) 2_655 ?
B H1 1.15(7) . ?
B N2 1.547(4) . ?
B N2 1.547(5) 3_665 ?
B N2 1.547(4) 2_655 ?
N1 C1 1.320(6) . ?
N1 N2 1.373(4) . ?
N2 C3 1.350(5) . ?
Br2 C1 1.873(4) . ?
Br3 C2 1.863(5) . ?
C1 C2 1.377(6) . ?
C2 C3 1.387(6) . ?
C3 C4 1.480(5) . ?
C3 C4A 1.496(10) . ?
C4 C5 1.3900 . ?
C4 C9 1.3900 . ?
C5 C6 1.3900 . ?
C6 C7 1.3900 . ?
C7 C8 1.3900 . ?
C8 C9 1.3900 . ?
C4A C5A 1.3900 . ?
C4A C9A 1.3900 . ?
C5A C6A 1.3900 . ?
C6A C7A 1.3900 . ?
C7A C8A 1.3900 . ?
C8A C9A 1.3900 . ?

loop_
_geom_torsion_atom_site_label_1
_geom_torsion_atom_site_label_2
_geom_torsion_atom_site_label_3
_geom_torsion_atom_site_label_4
_geom_torsion
_geom_torsion_site_symmetry_1
_geom_torsion_site_symmetry_2
_geom_torsion_site_symmetry_3
_geom_torsion_site_symmetry_4
_geom_torsion_publ_flag
N1 Tl N1 C1 128.5(4) 3_665 . . . ?
N1 Tl N1 C1 -155.1(4) 2_655 . . . ?
N1 Tl N1 N2 -28.8(2) 3_665 . . . ?
N1 Tl N1 N2 47.6(2) 2_655 . . . ?
C1 N1 N2 C3 0.5(5) . . . . ?
Tl N1 N2 C3 162.3(3) . . . . ?
C1 N1 N2 B -179.8(3) . . . . ?
Tl N1 N2 B -18.1(5) . . . . ?
H1 B N2 C3 10.5(4) . . . . ?
N2 B N2 C3 -108.6(6) 3_665 . . . ?
N2 B N2 C3 129.6(6) 2_655 . . . ?
H1 B N2 N1 -169.1(3) . . . . ?
N2 B N2 N1 71.8(5) 3_665 . . . ?
N2 B N2 N1 -50.0(5) 2_655 . . . ?
N2 N1 C1 C2 -0.2(5) . . . . ?
Tl N1 C1 C2 -160.8(3) . . . . ?
N2 N1 C1 Br2 178.6(3) . . . . ?
Tl N1 C1 Br2 18.0(5) . . . . ?
N1 C1 C2 C3 -0.2(5) . . . . ?
Br2 C1 C2 C3 -178.9(3) . . . . ?
N1 C1 C2 Br3 -176.8(3) . . . . ?
Br2 C1 C2 Br3 4.5(6) . . . . ?
N1 N2 C3 C2 -0.7(5) . . . . ?
B N2 C3 C2 179.7(3) . . . . ?
N1 N2 C3 C4 178.6(4) . . . . ?
B N2 C3 C4 -1.0(7) . . . . ?
N1 N2 C3 C4A -172.9(7) . . . . ?
B N2 C3 C4A 7.5(9) . . . . ?
C1 C2 C3 N2 0.5(5) . . . . ?
Br3 C2 C3 N2 177.1(3) . . . . ?
C1 C2 C3 C4 -178.8(4) . . . . ?
Br3 C2 C3 C4 -2.2(7) . . . . ?
C1 C2 C3 C4A 171.9(8) . . . . ?
Br3 C2 C3 C4A -11.6(10) . . . . ?
N2 C3 C4 C5 118.4(4) . . . . ?
C2 C3 C4 C5 -62.5(6) . . . . ?
C4A C3 C4 C5 49(5) . . . . ?
N2 C3 C4 C9 -59.6(6) . . . . ?
C2 C3 C4 C9 119.5(5) . . . . ?
C4A C3 C4 C9 -129(5) . . . . ?
C9 C4 C5 C6 0.0 . . . . ?
C3 C4 C5 C6 -178.0(4) . . . . ?
C4 C5 C6 C7 0.0 . . . . ?
C5 C6 C7 C8 0.0 . . . . ?
C6 C7 C8 C9 0.0 . . . . ?
C7 C8 C9 C4 0.0 . . . . ?
C5 C4 C9 C8 0.0 . . . . ?
C3 C4 C9 C8 178.0(4) . . . . ?
N2 C3 C4A C5A 43.9(11) . . . . ?
C2 C3 C4A C5A -126.4(8) . . . . ?
C4 C3 C4A C5A 159(5) . . . . ?
N2 C3 C4A C9A -132.4(7) . . . . ?
C2 C3 C4A C9A 57.4(11) . . . . ?
C4 C3 C4A C9A -17(4) . . . . ?
C9A C4A C5A C6A 0.0 . . . . ?
C3 C4A C5A C6A -176.1(12) . . . . ?
C4A C5A C6A C7A 0.0 . . . . ?
C5A C6A C7A C8A 0.0 . . . . ?
C6A C7A C8A C9A 0.0 . . . . ?
C7A C8A C9A C4A 0.0 . . . . ?
C5A C4A C9A C8A 0.0 . . . . ?
C3 C4A C9A C8A 176.4(11) . . . . ?

loop_
_platon_squeeze_void_nr
_platon_squeeze_void_average_x
_platon_squeeze_void_average_y
_platon_squeeze_void_average_z
_platon_squeeze_void_volume
_platon_squeeze_void_count_electrons
1 0.000 0.000 -0.012 244.8 61.3
